data_4065331
loop_
_publ_author_name
'Adams, Richard D.'
'Chen, Mingwei'

_publ_section_title
;
 Transmetalation Reactions Yield New Tetra- and Pentairidium Carbonyl
 Complexes Containing \s-Bonded Phenyl Rings
;
_journal_issue 21
_journal_name_full Organometallics
_journal_page_first 5867
_journal_paper_doi 10.1021/om2007198
_journal_volume 30
_journal_year 2011
_chemical_formula_sum 'C25 H25 Ir4 N O11'
_chemical_formula_weight 1284.26
_chemical_name_systematic
; 
 ? 
;
_space_group_IT_number 14
_symmetry_cell_setting monoclinic
_symmetry_space_group_name_Hall '-P 2yn'
_symmetry_space_group_name_H-M 'P 1 21/n 1'
_atom_sites_solution_hydrogens geom
_atom_sites_solution_primary direct
_atom_sites_solution_secondary difmap
_audit_creation_method SHELXL-97
_cell_angle_alpha 90.00
_cell_angle_beta 113.8360(10)
_cell_angle_gamma 90.00
_cell_formula_units_Z 4
_cell_length_a 15.6537(8)
_cell_length_b 13.4349(7)
_cell_length_c 16.4958(9)
_cell_measurement_reflns_used 7985
_cell_measurement_temperature 294(2)
_cell_measurement_theta_max 24.44
_cell_measurement_theta_min 2.14
_cell_volume 3173.3(3)
_computing_structure_refinement 'SHELXL-97 (Sheldrick, 1997)'
_computing_structure_solution 'SHELXS-97 (Sheldrick, 1990)'
_diffrn_ambient_temperature 294(2)
_diffrn_measured_fraction_theta_full 0.995
_diffrn_measured_fraction_theta_max 0.995
_diffrn_radiation_monochromator graphite
_diffrn_radiation_source 'fine-focus sealed tube'
_diffrn_radiation_type MoK\a
_diffrn_radiation_wavelength 0.71073
_diffrn_reflns_av_R_equivalents 0.0528
_diffrn_reflns_av_sigmaI/netI 0.0405
_diffrn_reflns_limit_h_max 19
_diffrn_reflns_limit_h_min -19
_diffrn_reflns_limit_k_max 16
_diffrn_reflns_limit_k_min -16
_diffrn_reflns_limit_l_max 20
_diffrn_reflns_limit_l_min -20
_diffrn_reflns_number 36714
_diffrn_reflns_theta_full 26.37
_diffrn_reflns_theta_max 26.37
_diffrn_reflns_theta_min 2.03
_diffrn_standards_decay_% <1
_exptl_absorpt_coefficient_mu 16.775
_exptl_absorpt_correction_T_max 1.000
_exptl_absorpt_correction_T_min 0.416798
_exptl_absorpt_correction_type multi-scan
_exptl_crystal_colour yellow
_exptl_crystal_density_diffrn 2.688
_exptl_crystal_density_method 'not measured'
_exptl_crystal_description block
_exptl_crystal_F_000 2312
_exptl_crystal_size_max 0.40
_exptl_crystal_size_mid 0.40
_exptl_crystal_size_min 0.20
_refine_diff_density_max 2.700
_refine_diff_density_min -1.686
_refine_diff_density_rms 0.241
_refine_ls_extinction_method none
_refine_ls_goodness_of_fit_ref 1.085
_refine_ls_hydrogen_treatment constr
_refine_ls_matrix_type full
_refine_ls_number_parameters 332
_refine_ls_number_reflns 6457
_refine_ls_number_restraints 0
_refine_ls_restrained_S_all 1.085
_refine_ls_R_factor_all 0.0610
_refine_ls_R_factor_gt 0.0477
_refine_ls_shift/su_max 0.001
_refine_ls_shift/su_mean 0.000
_refine_ls_structure_factor_coef Fsqd
_refine_ls_weighting_details 'calc w=1/[\s^2^(Fo^2^)+(0.0652P)^2^+23.8958P] where P=(Fo^2^+2Fc^2^)/3'
_refine_ls_weighting_scheme calc
_refine_ls_wR_factor_gt 0.1266
_refine_ls_wR_factor_ref 0.1340
_reflns_number_gt 5231
_reflns_number_total 6457
_reflns_threshold_expression >2sigma(I)
_cod_data_source_file om2007198_si_001.cif
_cod_data_source_block 1
_cod_depositor_comments
;
The following automatic conversions were performed:

'_symmetry_cell_setting' value 'Monoclinic' changed to 'monoclinic'
according to /home/saulius/struct/CIF-dictionaries/cif_core.dic
dictionary named 'cif_core.dic' version 2.4.1 from 2010-06-29.

Automatic conversion script
Id: cif_fix_values 1715 2011-07-08 13:25:40Z adriana 
;
_cod_original_sg_symbol_H-M P2(1)/n
_cod_database_code 4065331

loop_
_symmetry_equiv_pos_as_xyz
'x, y, z'
'-x+1/2, y+1/2, -z+1/2'
'-x, -y, -z'
'x-1/2, -y-1/2, z-1/2'

loop_
_atom_site_label
_atom_site_type_symbol
_atom_site_fract_x
_atom_site_fract_y
_atom_site_fract_z
_atom_site_U_iso_or_equiv
_atom_site_adp_type
_atom_site_occupancy
_atom_site_symmetry_multiplicity
_atom_site_calc_flag
_atom_site_refinement_flags
Ir1 Ir 0.98332(3) 0.75275(4) 0.18106(3) 0.05148(15) Uani 1 1 d .
Ir2 Ir 0.84483(4) 0.61207(3) 0.11374(4) 0.05813(16) Uani 1 1 d .
Ir3 Ir 0.79934(4) 0.80716(3) 0.10003(3) 0.05173(15) Uani 1 1 d .
Ir4 Ir 0.86324(4) 0.71586(4) 0.26171(4) 0.05703(15) Uani 1 1 d .
C1 C 0.9274(9) 0.8926(9) 0.1683(8) 0.052(3) Uani 1 1 d .
C2 C 1.0021(10) 0.6060(11) 0.1839(11) 0.068(4) Uani 1 1 d .
C3 C 0.7135(11) 0.6818(10) 0.0679(10) 0.067(4) Uani 1 1 d .
C11 C 1.0942(12) 0.7850(14) 0.2662(10) 0.083(5) Uani 1 1 d .
C21 C 0.8390(11) 0.5769(10) 0.0025(10) 0.067(4) Uani 1 1 d .
C22 C 0.8279(11) 0.4861(11) 0.1535(11) 0.077(4) Uani 1 1 d .
C31 C 0.7801(12) 0.8481(13) -0.0151(11) 0.080(4) Uani 1 1 d .
C32 C 0.7167(12) 0.9009(11) 0.1155(10) 0.074(4) Uani 1 1 d .
C41 C 0.8869(13) 0.8354(13) 0.3262(11) 0.083(5) Uani 1 1 d .
C42 C 0.7437(12) 0.6756(12) 0.2608(11) 0.074(4) Uani 1 1 d .
C43 C 0.9564(13) 0.6298(14) 0.3457(11) 0.084(5) Uani 1 1 d .
C44 C 1.0320(9) 0.7737(11) 0.0793(9) 0.061(3) Uani 1 1 d .
C45 C 1.0522(11) 0.8696(12) 0.0597(11) 0.077(4) Uani 1 1 d .
H45 H 1.0466 0.9238 0.0923 0.092 Uiso 1 1 calc R
C46 C 1.0814(12) 0.8835(15) -0.0105(12) 0.089(5) Uani 1 1 d .
H46 H 1.0969 0.9468 -0.0230 0.107 Uiso 1 1 calc R
C47 C 1.0867(11) 0.8033(17) -0.0604(10) 0.088(6) Uani 1 1 d .
H47 H 1.1041 0.8132 -0.1074 0.105 Uiso 1 1 calc R
C48 C 1.0674(11) 0.7120(15) -0.0419(10) 0.080(5) Uani 1 1 d .
H48 H 1.0724 0.6590 -0.0759 0.096 Uiso 1 1 calc R
C49 C 1.0399(11) 0.6937(12) 0.0270(10) 0.073(4) Uani 1 1 d .
H49 H 1.0267 0.6291 0.0387 0.088 Uiso 1 1 calc R
C50 C 0.460(2) 0.764(3) 0.152(2) 0.184(5) Uani 1 1 d .
H50A H 0.5062 0.7138 0.1549 0.221 Uiso 1 1 calc R
H50B H 0.4865 0.8064 0.2040 0.221 Uiso 1 1 calc R
C51 C 0.426(2) 0.832(3) 0.056(2) 0.184(5) Uani 1 1 d .
H51A H 0.3626 0.8145 0.0179 0.276 Uiso 1 1 calc R
H51B H 0.4660 0.8175 0.0265 0.276 Uiso 1 1 calc R
H51C H 0.4289 0.9015 0.0697 0.276 Uiso 1 1 calc R
C52 C 0.294(2) 0.789(2) 0.121(2) 0.184(5) Uani 1 1 d .
H52A H 0.2351 0.7536 0.1050 0.221 Uiso 1 1 calc R
H52B H 0.2906 0.8282 0.0709 0.221 Uiso 1 1 calc R
C53 C 0.310(2) 0.862(3) 0.205(2) 0.184(5) Uani 1 1 d .
H53A H 0.2796 0.8346 0.2402 0.276 Uiso 1 1 calc R
H53B H 0.2847 0.9266 0.1838 0.276 Uiso 1 1 calc R
H53C H 0.3759 0.8679 0.2409 0.276 Uiso 1 1 calc R
C54 C 0.400(2) 0.672(3) 0.239(2) 0.184(5) Uani 1 1 d .
H54A H 0.4099 0.7237 0.2823 0.221 Uiso 1 1 calc R
H54B H 0.4575 0.6338 0.2551 0.221 Uiso 1 1 calc R
C55 C 0.313(2) 0.598(3) 0.232(2) 0.184(5) Uani 1 1 d .
H55A H 0.2602 0.6098 0.1772 0.276 Uiso 1 1 calc R
H55B H 0.2953 0.6126 0.2807 0.276 Uiso 1 1 calc R
H55C H 0.3318 0.5300 0.2355 0.276 Uiso 1 1 calc R
C56 C 0.343(2) 0.637(3) 0.076(2) 0.184(5) Uani 1 1 d .
H56A H 0.2932 0.5980 0.0804 0.221 Uiso 1 1 calc R
H56B H 0.3187 0.6686 0.0178 0.221 Uiso 1 1 calc R
C57 C 0.423(2) 0.570(2) 0.084(2) 0.184(5) Uani 1 1 d .
H57A H 0.4733 0.5795 0.1409 0.276 Uiso 1 1 calc R
H57B H 0.4438 0.5856 0.0382 0.276 Uiso 1 1 calc R
H57C H 0.4024 0.5020 0.0781 0.276 Uiso 1 1 calc R
N1 N 0.3716(8) 0.7170(9) 0.1457(8) 0.069(3) Uani 1 1 d .
O1 O 0.9419(7) 0.9756(7) 0.1841(6) 0.070(2) Uani 1 1 d .
O2 O 1.0520(10) 0.5385(9) 0.2059(10) 0.119(5) Uani 1 1 d .
O3 O 0.6355(8) 0.6606(10) 0.0386(9) 0.097(4) Uani 1 1 d .
O11 O 1.1671(11) 0.8151(13) 0.3223(10) 0.132(6) Uani 1 1 d .
O21 O 0.8383(9) 0.5506(10) -0.0647(8) 0.099(4) Uani 1 1 d .
O22 O 0.8201(13) 0.4079(9) 0.1765(11) 0.129(6) Uani 1 1 d .
O31 O 0.7701(15) 0.8745(13) -0.0828(9) 0.152(7) Uani 1 1 d .
O32 O 0.6699(11) 0.9567(11) 0.1269(10) 0.129(6) Uani 1 1 d .
O41 O 0.9014(12) 0.9098(11) 0.3647(9) 0.126(5) Uani 1 1 d .
O42 O 0.6786(9) 0.6509(11) 0.2664(10) 0.115(5) Uani 1 1 d .
O43 O 1.0113(10) 0.5825(12) 0.3958(10) 0.125(5) Uani 1 1 d .

loop_
_atom_site_aniso_label
_atom_site_aniso_U_11
_atom_site_aniso_U_22
_atom_site_aniso_U_33
_atom_site_aniso_U_23
_atom_site_aniso_U_13
_atom_site_aniso_U_12
Ir1 0.0544(3) 0.0511(3) 0.0549(3) 0.0068(2) 0.0284(2) 0.0024(2)
Ir2 0.0703(3) 0.0415(3) 0.0744(3) -0.0026(2) 0.0414(3) -0.0018(2)
Ir3 0.0593(3) 0.0465(3) 0.0535(3) 0.0005(2) 0.0270(2) 0.0055(2)
Ir4 0.0681(3) 0.0557(3) 0.0586(3) 0.0075(2) 0.0374(3) 0.0013(2)
C1 0.066(8) 0.049(7) 0.043(6) 0.006(5) 0.022(6) 0.001(6)
C2 0.071(9) 0.058(8) 0.092(10) 0.010(7) 0.048(8) 0.007(7)
C3 0.068(9) 0.061(8) 0.069(8) -0.009(7) 0.026(7) -0.025(7)
C11 0.068(10) 0.122(14) 0.049(8) 0.022(8) 0.015(7) 0.042(9)
C21 0.078(10) 0.052(7) 0.079(9) -0.011(7) 0.040(8) -0.013(7)
C22 0.090(11) 0.056(8) 0.107(12) -0.012(8) 0.062(10) -0.013(7)
C31 0.098(12) 0.077(10) 0.071(10) 0.016(8) 0.039(9) -0.003(9)
C32 0.092(11) 0.060(8) 0.067(9) -0.007(7) 0.029(8) 0.004(8)
C41 0.114(14) 0.082(11) 0.080(10) -0.015(9) 0.066(10) -0.012(10)
C42 0.081(10) 0.069(9) 0.091(11) 0.001(8) 0.055(9) -0.003(8)
C43 0.101(13) 0.095(12) 0.070(10) 0.022(9) 0.050(9) 0.011(10)
C44 0.059(8) 0.074(8) 0.059(8) 0.010(6) 0.034(7) 0.008(6)
C45 0.085(10) 0.078(10) 0.093(11) 0.024(8) 0.063(9) 0.019(8)
C46 0.083(11) 0.107(13) 0.093(12) 0.040(11) 0.051(10) 0.013(10)
C47 0.060(9) 0.149(19) 0.057(9) 0.016(10) 0.026(7) 0.016(10)
C48 0.072(10) 0.118(14) 0.058(8) -0.005(9) 0.035(8) 0.009(9)
C49 0.078(10) 0.086(10) 0.073(9) -0.008(8) 0.048(8) -0.005(8)
C50 0.168(11) 0.180(12) 0.191(11) -0.033(9) 0.060(10) 0.005(8)
C51 0.168(11) 0.180(12) 0.191(11) -0.033(9) 0.060(10) 0.005(8)
C52 0.168(11) 0.180(12) 0.191(11) -0.033(9) 0.060(10) 0.005(8)
C53 0.168(11) 0.180(12) 0.191(11) -0.033(9) 0.060(10) 0.005(8)
C54 0.168(11) 0.180(12) 0.191(11) -0.033(9) 0.060(10) 0.005(8)
C55 0.168(11) 0.180(12) 0.191(11) -0.033(9) 0.060(10) 0.005(8)
C56 0.168(11) 0.180(12) 0.191(11) -0.033(9) 0.060(10) 0.005(8)
C57 0.168(11) 0.180(12) 0.191(11) -0.033(9) 0.060(10) 0.005(8)
N1 0.047(6) 0.077(8) 0.063(7) -0.008(6) 0.001(5) -0.010(5)
O1 0.092(7) 0.047(5) 0.079(6) -0.003(4) 0.043(6) -0.006(5)
O2 0.103(10) 0.076(8) 0.168(13) 0.025(8) 0.044(9) 0.045(7)
O3 0.060(7) 0.100(9) 0.123(10) -0.028(8) 0.031(6) -0.019(6)
O11 0.103(11) 0.168(15) 0.096(10) 0.013(10) 0.009(9) -0.022(10)
O21 0.120(10) 0.102(9) 0.095(8) -0.024(7) 0.062(8) -0.010(7)
O22 0.201(16) 0.055(7) 0.185(15) 0.009(8) 0.134(14) -0.011(8)
O31 0.23(2) 0.148(14) 0.075(9) 0.020(9) 0.058(11) -0.040(13)
O32 0.130(12) 0.112(11) 0.149(12) -0.025(9) 0.060(10) 0.057(9)
O41 0.184(15) 0.114(11) 0.106(10) -0.038(9) 0.087(11) -0.035(10)
O42 0.094(9) 0.126(11) 0.159(13) 0.004(10) 0.086(9) -0.018(8)
O43 0.106(10) 0.132(12) 0.128(11) 0.065(10) 0.036(9) 0.025(9)

loop_
_atom_type_symbol
_atom_type_description
_atom_type_scat_dispersion_real
_atom_type_scat_dispersion_imag
_atom_type_scat_source
C C 0.0033 0.0016 'International Tables Vol C Tables 4.2.6.8 and 6.1.1.4'
H H 0.0000 0.0000 'International Tables Vol C Tables 4.2.6.8 and 6.1.1.4'
N N 0.0061 0.0033 'International Tables Vol C Tables 4.2.6.8 and 6.1.1.4'
O O 0.0106 0.0060 'International Tables Vol C Tables 4.2.6.8 and 6.1.1.4'
Ir Ir -1.4442 7.9887 'International Tables Vol C Tables 4.2.6.8 and 6.1.1.4'

loop_
_geom_angle_atom_site_label_1
_geom_angle_atom_site_label_2
_geom_angle_atom_site_label_3
_geom_angle
C11 Ir1 C2 97.7(7)
C11 Ir1 C1 95.6(6)
C2 Ir1 C1 164.6(6)
C11 Ir1 C44 92.5(7)
C2 Ir1 C44 93.1(6)
C1 Ir1 C44 94.1(5)
C11 Ir1 Ir3 144.4(5)
C2 Ir1 Ir3 113.1(4)
C1 Ir1 Ir3 51.9(4)
C44 Ir1 Ir3 102.8(4)
C11 Ir1 Ir2 147.1(6)
C2 Ir1 Ir2 54.1(4)
C1 Ir1 Ir2 110.8(4)
C44 Ir1 Ir2 104.4(4)
Ir3 Ir1 Ir2 58.968(18)
C11 Ir1 Ir4 107.4(5)
C2 Ir1 Ir4 86.2(4)
C1 Ir1 Ir4 82.4(3)
C44 Ir1 Ir4 160.0(4)
Ir3 Ir1 Ir4 59.671(19)
Ir2 Ir1 Ir4 59.351(19)
C21 Ir2 C22 99.1(6)
C21 Ir2 C3 96.1(6)
C22 Ir2 C3 105.8(6)
C21 Ir2 C2 96.0(6)
C22 Ir2 C2 93.9(6)
C3 Ir2 C2 154.8(5)
C21 Ir2 Ir3 104.9(4)
C22 Ir2 Ir3 146.8(4)
C3 Ir2 Ir3 49.5(4)
C2 Ir2 Ir3 105.9(4)
C21 Ir2 Ir4 163.5(4)
C22 Ir2 Ir4 97.3(5)
C3 Ir2 Ir4 80.1(4)
C2 Ir2 Ir4 82.0(4)
Ir3 Ir2 Ir4 60.470(18)
C21 Ir2 Ir1 106.8(4)
C22 Ir2 Ir1 132.9(5)
C3 Ir2 Ir1 109.6(4)
C2 Ir2 Ir1 45.5(4)
Ir3 Ir2 Ir1 60.330(18)
Ir4 Ir2 Ir1 60.362(18)
C31 Ir3 C32 95.9(7)
C31 Ir3 C3 98.9(7)
C32 Ir3 C3 99.6(7)
C31 Ir3 C1 96.1(6)
C32 Ir3 C1 96.6(6)
C3 Ir3 C1 156.6(5)
C31 Ir3 Ir2 107.3(5)
C32 Ir3 Ir2 143.6(5)
C3 Ir3 Ir2 50.1(4)
C1 Ir3 Ir2 108.1(3)
C31 Ir3 Ir4 164.4(6)
C32 Ir3 Ir4 99.6(5)
C3 Ir3 Ir4 80.2(4)
C1 Ir3 Ir4 80.5(3)
Ir2 Ir3 Ir4 60.163(19)
C31 Ir3 Ir1 106.2(5)
C32 Ir3 Ir1 138.7(5)
C3 Ir3 Ir1 110.6(4)
C1 Ir3 Ir1 47.5(3)
Ir2 Ir3 Ir1 60.702(19)
Ir4 Ir3 Ir1 60.385(18)
C41 Ir4 C43 100.7(8)
C41 Ir4 C42 102.2(7)
C43 Ir4 C42 106.5(7)
C41 Ir4 Ir2 150.5(5)
C43 Ir4 Ir2 96.4(5)
C42 Ir4 Ir2 95.6(5)
C41 Ir4 Ir3 94.5(5)
C43 Ir4 Ir3 147.1(5)
C42 Ir4 Ir3 98.4(5)
Ir2 Ir4 Ir3 59.367(18)
C41 Ir4 Ir1 95.9(5)
C43 Ir4 Ir1 89.4(5)
C42 Ir4 Ir1 153.0(5)
Ir2 Ir4 Ir1 60.287(19)
Ir3 Ir4 Ir1 59.944(18)
O1 C1 Ir1 146.3(11)
O1 C1 Ir3 133.1(11)
Ir1 C1 Ir3 80.6(4)
O2 C2 Ir1 149.3(14)
O2 C2 Ir2 130.3(13)
Ir1 C2 Ir2 80.3(5)
O3 C3 Ir3 140.4(13)
O3 C3 Ir2 139.2(12)
Ir3 C3 Ir2 80.3(5)
O11 C11 Ir1 174.5(17)
O21 C21 Ir2 176.3(15)
O22 C22 Ir2 177.3(15)
O31 C31 Ir3 178.2(18)
O32 C32 Ir3 178.0(16)
O41 C41 Ir4 179.0(15)
O42 C42 Ir4 175.1(16)
O43 C43 Ir4 178(2)
C45 C44 C49 118.5(13)
C45 C44 Ir1 119.5(11)
C49 C44 Ir1 121.9(10)
C44 C45 C46 119.2(16)
C44 C45 H45 120.4
C46 C45 H45 120.4
C47 C46 C45 120.1(17)
C47 C46 H46 119.9
C45 C46 H46 119.9
C48 C47 C46 120.7(16)
C48 C47 H47 119.7
C46 C47 H47 119.7
C47 C48 C49 121.8(17)
C47 C48 H48 119.1
C49 C48 H48 119.1
C48 C49 C44 119.6(15)
C48 C49 H49 120.2
C44 C49 H49 120.2
N1 C50 C51 103(2)
N1 C50 H50A 111.2
C51 C50 H50A 111.2
N1 C50 H50B 111.2
C51 C50 H50B 111.2
H50A C50 H50B 109.1
C50 C51 H51A 109.5
C50 C51 H51B 109.5
H51A C51 H51B 109.5
C50 C51 H51C 109.5
H51A C51 H51C 109.5
H51B C51 H51C 109.5
N1 C52 C53 110(2)
N1 C52 H52A 109.8
C53 C52 H52A 109.8
N1 C52 H52B 109.8
C53 C52 H52B 109.8
H52A C52 H52B 108.2
C52 C53 H53A 109.5
C52 C53 H53B 109.5
H53A C53 H53B 109.5
C52 C53 H53C 109.5
H53A C53 H53C 109.5
H53B C53 H53C 109.5
N1 C54 C55 106(2)
N1 C54 H54A 110.6
C55 C54 H54A 110.6
N1 C54 H54B 110.6
C55 C54 H54B 110.6
H54A C54 H54B 108.7
C54 C55 H55A 109.5
C54 C55 H55B 109.5
H55A C55 H55B 109.5
C54 C55 H55C 109.5
H55A C55 H55C 109.5
H55B C55 H55C 109.5
C57 C56 N1 112(2)
C57 C56 H56A 109.1
N1 C56 H56A 109.1
C57 C56 H56B 109.1
N1 C56 H56B 109.1
H56A C56 H56B 107.9
C56 C57 H57A 109.5
C56 C57 H57B 109.5
H57A C57 H57B 109.5
C56 C57 H57C 109.5
H57A C57 H57C 109.5
H57B C57 H57C 109.5
C52 N1 C50 113(2)
C52 N1 C56 107.5(19)
C50 N1 C56 110(2)
C52 N1 C54 114(2)
C50 N1 C54 102(2)
C56 N1 C54 111(2)

loop_
_geom_bond_atom_site_label_1
_geom_bond_atom_site_label_2
_geom_bond_distance
Ir1 C11 1.790(17)
Ir1 C2 1.990(14)
Ir1 C1 2.047(12)
Ir1 C44 2.125(13)
Ir1 Ir3 2.7393(7)
Ir1 Ir2 2.7494(7)
Ir1 Ir4 2.7515(7)
Ir2 C21 1.861(15)
Ir2 C22 1.872(15)
Ir2 C3 2.102(16)
Ir2 C2 2.259(15)
Ir2 Ir3 2.7015(7)
Ir2 Ir4 2.7234(7)
Ir3 C31 1.881(15)
Ir3 C32 1.896(16)
Ir3 C3 2.085(13)
Ir3 C1 2.186(13)
Ir3 Ir4 2.7317(7)
Ir4 C41 1.879(17)
Ir4 C43 1.936(18)
Ir4 C42 1.943(16)
C1 O1 1.146(14)
C2 O2 1.156(17)
C3 O3 1.152(16)
C11 O11 1.21(2)
C21 O21 1.160(17)
C22 O22 1.140(18)
C31 O31 1.121(18)
C32 O32 1.115(18)
C41 O41 1.157(19)
C42 O42 1.110(17)
C43 O43 1.119(19)
C44 C45 1.40(2)
C44 C49 1.41(2)
C45 C46 1.42(2)
C45 H45 0.9300
C46 C47 1.38(3)
C46 H46 0.9300
C47 C48 1.33(2)
C47 H47 0.9300
C48 C49 1.39(2)
C48 H48 0.9300
C49 H49 0.9300
C50 N1 1.49(4)
C50 C51 1.72(4)
C50 H50A 0.9700
C50 H50B 0.9700
C51 H51A 0.9600
C51 H51B 0.9600
C51 H51C 0.9600
C52 N1 1.48(3)
C52 C53 1.63(4)
C52 H52A 0.9700
C52 H52B 0.9700
C53 H53A 0.9600
C53 H53B 0.9600
C53 H53C 0.9600
C54 N1 1.54(3)
C54 C55 1.66(4)
C54 H54A 0.9700
C54 H54B 0.9700
C55 H55A 0.9600
C55 H55B 0.9600
C55 H55C 0.9600
C56 C57 1.51(4)
C56 N1 1.50(3)
C56 H56A 0.9700
C56 H56B 0.9700
C57 H57A 0.9600
C57 H57B 0.9600
C57 H57C 0.9600
